data_1508257
loop_
_publ_author_name
'Larsen, Randy W.'
'Wojtas, Lukasz'

_publ_section_title
;
 Photophysical studies of Ru(II)tris(2,2'-bipyridine) confined within a
 Zn(II)-trimesic acid polyhedral metal-organic framework.
;
_journal_issue 30
_journal_name_full 'The journal of physical chemistry. A'
_journal_page_first 7830
_journal_page_last 7835
_journal_paper_doi 10.1021/jp302979a
_journal_volume 116
_journal_year 2012
_chemical_formula_sum 'C108 H36 O110 Zn22'
_chemical_formula_weight 4531.51
_chemical_name_systematic
;
 ?
;
_space_group_IT_number 221
_symmetry_space_group_name_Hall '-P 4 2 3'
_symmetry_space_group_name_H-M 'P m -3 m'
_atom_sites_solution_hydrogens geom
_atom_sites_solution_primary direct
_atom_sites_solution_secondary difmap
_audit_creation_method SHELXL-97
_cell_angle_alpha 90.00
_cell_angle_beta 90.00
_cell_angle_gamma 90.00
_cell_formula_units_Z 1
_cell_length_a 20.251(2)
_cell_length_b 20.251(2)
_cell_length_c 20.251(2)
_cell_measurement_temperature 100(2)
_cell_volume 8305.0(14)
_computing_structure_refinement 'SHELXL-97 (Sheldrick, 1997)'
_diffrn_ambient_temperature 100(2)
_diffrn_measured_fraction_theta_full 0.989
_diffrn_measured_fraction_theta_max 0.989
_diffrn_radiation_monochromator graphite
_diffrn_radiation_source 'fine-focus sealed tube'
_diffrn_radiation_wavelength 0.40656
_diffrn_reflns_av_R_equivalents 0.0715
_diffrn_reflns_av_sigmaI/netI 0.0326
_diffrn_reflns_limit_h_max 16
_diffrn_reflns_limit_h_min -16
_diffrn_reflns_limit_k_max 15
_diffrn_reflns_limit_k_min -15
_diffrn_reflns_limit_l_max 12
_diffrn_reflns_limit_l_min -16
_diffrn_reflns_number 18569
_diffrn_reflns_theta_full 9.72
_diffrn_reflns_theta_max 9.72
_diffrn_reflns_theta_min 1.29
_exptl_absorpt_coefficient_mu 0.330
_exptl_absorpt_correction_T_max 0.9837
_exptl_absorpt_correction_T_min 0.9837
_exptl_crystal_density_diffrn 0.906
_exptl_crystal_density_method 'not measured'
_exptl_crystal_F_000 2224
_exptl_crystal_size_max 0.05
_exptl_crystal_size_mid 0.05
_exptl_crystal_size_min 0.05
_refine_diff_density_max 0.196
_refine_diff_density_min -0.262
_refine_diff_density_rms 0.047
_refine_ls_extinction_method none
_refine_ls_goodness_of_fit_ref 0.932
_refine_ls_hydrogen_treatment mixed
_refine_ls_matrix_type full
_refine_ls_number_parameters 52
_refine_ls_number_reflns 556
_refine_ls_number_restraints 10
_refine_ls_restrained_S_all 0.930
_refine_ls_R_factor_all 0.1037
_refine_ls_R_factor_gt 0.0987
_refine_ls_shift/su_max 0.000
_refine_ls_shift/su_mean 0.000
_refine_ls_structure_factor_coef Fsqd
_refine_ls_weighting_details 'calc w=1/[\s^2^(Fo^2^)+(0.0500P)^2^+50.0000P] where P=(Fo^2^+2Fc^2^)/3'
_refine_ls_weighting_scheme calc
_refine_ls_wR_factor_gt 0.2054
_refine_ls_wR_factor_ref 0.2070
_reflns_number_gt 486
_reflns_number_total 556
_reflns_threshold_expression >2sigma(I)
_cod_data_source_file jp302979a_si_002.cif
_cod_data_source_block USF2-RuBpy
_cod_depositor_comments 'Adding full bibliography for 1508257.cif.'
_cod_original_cell_volume 8304.6(14)
_cod_database_code 1508257

loop_
_symmetry_equiv_pos_as_xyz
'x, y, z'
'-x, -y, z'
'-x, y, -z'
'x, -y, -z'
'z, x, y'
'z, -x, -y'
'-z, -x, y'
'-z, x, -y'
'y, z, x'
'-y, z, -x'
'y, -z, -x'
'-y, -z, x'
'y, x, -z'
'-y, -x, -z'
'y, -x, z'
'-y, x, z'
'x, z, -y'
'-x, z, y'
'-x, -z, -y'
'x, -z, y'
'z, y, -x'
'z, -y, x'
'-z, y, x'
'-z, -y, -x'
'-x, -y, -z'
'x, y, -z'
'x, -y, z'
'-x, y, z'
'-z, -x, -y'
'-z, x, y'
'z, x, -y'
'z, -x, y'
'-y, -z, -x'
'y, -z, x'
'-y, z, x'
'y, z, -x'
'-y, -x, z'
'y, x, z'
'-y, x, -z'
'y, -x, -z'
'-x, -z, y'
'x, -z, -y'
'x, z, y'
'-x, z, -y'
'-z, -y, x'
'-z, y, -x'
'z, -y, -x'
'z, y, x'

loop_
_atom_site_label
_atom_site_type_symbol
_atom_site_fract_x
_atom_site_fract_y
_atom_site_fract_z
_atom_site_U_iso_or_equiv
_atom_site_adp_type
_atom_site_occupancy
_atom_site_symmetry_multiplicity
_atom_site_calc_flag
_atom_site_refinement_flags
Zn1 Zn 0.16237(13) 0.16237(13) 0.16237(13) 0.245(3) Uani 1 6 d S
Zn3 Zn 0.26359(14) 0.26359(14) 0.26359(14) 0.284(3) Uani 1 6 d S
O2 O 0.1795(11) 0.2829(6) 0.2829(6) 0.309(9) Uiso 1 2 d SD
O1 O 0.324(4) 0.324(4) 0.324(4) 0.36(8) Uiso 0.50 6 d SP
O10 O 0.2819(19) 0.377(3) 0.2819(19) 0.23(2) Uiso 0.25 2 d SP
O3 O 0.1690(10) 0.5000 0.5000 0.350(19) Uiso 1 8 d SD
Zn2 Zn 0.0731(4) 0.5000 0.5000 0.241(3) Uani 1 8 d SD
O4 O 0.0578(8) 0.4294(6) 0.4294(6) 0.275(7) Uiso 1 2 d S
O5 O 0.1188(11) 0.2235(11) 0.2235(11) 0.403(12) Uiso 1 2 d SD
O6 O 0.103(4) 0.103(4) 0.103(4) 0.45(9) Uiso 0.50 6 d SP
C1 C 0.0000 0.3630(7) 0.3630(7) 0.233(13) Uiso 1 4 d SD
C2 C 0.0583(7) 0.3391(7) 0.3391(7) 0.239(9) Uiso 1 2 d SD
H2 H 0.0985 0.3562 0.3562 0.287 Uiso 1 2 calc SR
C3 C 0.0607(7) 0.2905(7) 0.2905(7) 0.262(11) Uiso 1 2 d SD
C4 C 0.0000 0.2661(7) 0.2661(7) 0.271(15) Uiso 1 4 d SD
H4 H 0.0000 0.2330 0.2330 0.325 Uiso 1 4 calc SR
C5 C 0.0000 0.4205(11) 0.4205(11) 0.206(12) Uiso 1 4 d S
C6 C 0.1258(11) 0.2653(9) 0.2653(9) 0.36(2) Uiso 1 2 d SD
O11 O 0.0836(19) 0.203(3) 0.0836(19) 0.23(2) Uiso 0.25 2 d SP
O7 O 0.124(3) 0.062(4) 0.124(3) 0.22(2) Uiso 0.25 2 d SP
O8 O 0.284(5) 0.338(4) 0.338(4) 0.26(4) Uiso 0.25 2 d SP

loop_
_atom_site_aniso_label
_atom_site_aniso_U_11
_atom_site_aniso_U_22
_atom_site_aniso_U_33
_atom_site_aniso_U_23
_atom_site_aniso_U_13
_atom_site_aniso_U_12
Zn1 0.245(3) 0.245(3) 0.245(3) -0.060(2) -0.060(2) -0.060(2)
Zn3 0.284(3) 0.284(3) 0.284(3) -0.071(3) -0.071(3) -0.071(3)
Zn2 0.297(8) 0.213(4) 0.213(4) 0.000 0.000 0.000

loop_
_atom_type_symbol
_atom_type_description
_atom_type_scat_dispersion_real
_atom_type_scat_dispersion_imag
_atom_type_scat_source
C C 0.0031 0.0016 'International Tables Vol C Tables 4.2.6.8 and 6.1.1.4'
H H 0.0000 0.0000 'International Tables Vol C Tables 4.2.6.8 and 6.1.1.4'
O O 0.0015 0.0018 'International Tables Vol C Tables 4.2.6.8 and 6.1.1.4'
Zn Zn 0.2556 0.5208 'International Tables Vol C Tables 4.2.6.8 and 6.1.1.4'

loop_
_geom_angle_atom_site_label_1
_geom_angle_atom_site_label_2
_geom_angle_atom_site_label_3
_geom_angle
_geom_angle_site_symmetry_1
_geom_angle_site_symmetry_3
O5 Zn1 O5 99.8(10) . 5
O5 Zn1 O5 99.8(10) . 9
O5 Zn1 O5 99.8(10) 5 9
O5 Zn1 O6 118.0(8) . .
O5 Zn1 O6 118.0(8) 5 .
O5 Zn1 O6 118.0(8) 9 .
O5 Zn1 O7 128.1(8) . 5
O5 Zn1 O7 128.1(8) 5 5
O5 Zn1 O7 91(2) 9 5
O6 Zn1 O7 27(2) . 5
O5 Zn1 O7 91(2) . 9
O5 Zn1 O7 128.1(8) 5 9
O5 Zn1 O7 128.1(8) 9 9
O6 Zn1 O7 27(2) . 9
O7 Zn1 O7 46(3) 5 9
O5 Zn1 O7 128.1(8) . .
O5 Zn1 O7 91(2) 5 .
O5 Zn1 O7 128.1(8) 9 .
O6 Zn1 O7 27(2) . .
O7 Zn1 O7 46(3) 5 .
O7 Zn1 O7 46(3) 9 .
O5 Zn1 O11 84.6(10) . 5
O5 Zn1 O11 84.6(10) 5 5
O5 Zn1 O11 173.1(15) 9 5
O6 Zn1 O11 55.2(13) . 5
O7 Zn1 O11 82(2) 5 5
O7 Zn1 O11 46.0(11) 9 5
O7 Zn1 O11 46.0(11) . 5
O5 Zn1 O11 173.1(15) . 9
O5 Zn1 O11 84.6(10) 5 9
O5 Zn1 O11 84.6(10) 9 9
O6 Zn1 O11 55.2(13) . 9
O7 Zn1 O11 46.0(11) 5 9
O7 Zn1 O11 82(2) 9 9
O7 Zn1 O11 46.0(11) . 9
O11 Zn1 O11 90.6(18) 5 9
O5 Zn1 O11 84.6(10) . .
O5 Zn1 O11 173.1(15) 5 .
O5 Zn1 O11 84.6(10) 9 .
O6 Zn1 O11 55.2(13) . .
O7 Zn1 O11 46.0(11) 5 .
O7 Zn1 O11 46.0(11) 9 .
O7 Zn1 O11 82(2) . .
O11 Zn1 O11 90.6(18) 5 .
O11 Zn1 O11 90.6(18) 9 .
O2 Zn3 O2 111.6(6) 5 9
O2 Zn3 O2 111.6(6) 5 .
O2 Zn3 O2 111.6(6) 9 .
O2 Zn3 O1 107.3(6) 5 .
O2 Zn3 O1 107.3(6) 9 .
O2 Zn3 O1 107.3(6) . .
O2 Zn3 O8 117.9(12) 5 .
O2 Zn3 O8 117.9(12) 9 .
O2 Zn3 O8 83(3) . .
O1 Zn3 O8 24(3) . .
O2 Zn3 O8 83(3) 5 5
O2 Zn3 O8 117.9(12) 9 5
O2 Zn3 O8 117.9(12) . 5
O1 Zn3 O8 24(3) . 5
O8 Zn3 O8 42(5) . 5
O2 Zn3 O8 117.9(12) 5 9
O2 Zn3 O8 83(3) 9 9
O2 Zn3 O8 117.9(12) . 9
O1 Zn3 O8 24(3) . 9
O8 Zn3 O8 42(5) . 9
O8 Zn3 O8 42(5) 5 9
O2 Zn3 O10 149.2(14) 5 .
O2 Zn3 O10 84.4(9) 9 .
O2 Zn3 O10 84.4(9) . .
O1 Zn3 O10 41.9(13) . .
O8 Zn3 O10 35.3(10) . .
O8 Zn3 O10 66(3) 5 .
O8 Zn3 O10 35.3(10) 9 .
O2 Zn3 O10 84.4(9) 5 5
O2 Zn3 O10 149.2(14) 9 5
O2 Zn3 O10 84.4(9) . 5
O1 Zn3 O10 41.9(13) . 5
O8 Zn3 O10 35.3(10) . 5
O8 Zn3 O10 35.3(10) 5 5
O8 Zn3 O10 66(3) 9 5
O10 Zn3 O10 71(2) . 5
O2 Zn3 O10 84.4(9) 5 9
O2 Zn3 O10 84.4(9) 9 9
O2 Zn3 O10 149.2(14) . 9
O1 Zn3 O10 41.9(13) . 9
O8 Zn3 O10 66(3) . 9
O8 Zn3 O10 35.3(10) 5 9
O8 Zn3 O10 35.3(10) 9 9
O10 Zn3 O10 71(2) . 9
O10 Zn3 O10 71(2) 5 9
C6 O2 Zn3 137.2(19) . .
O8 O1 O8 118(7) 5 .
O8 O1 O8 118(7) 5 9
O8 O1 O8 118(7) . 9
O8 O1 O10 59(3) 5 9
O8 O1 O10 159(10) . 9
O8 O1 O10 59(3) 9 9
O8 O1 O10 59(3) 5 5
O8 O1 O10 59(3) . 5
O8 O1 O10 159(10) 9 5
O10 O1 O10 115(4) 9 5
O8 O1 O10 159(10) 5 .
O8 O1 O10 59(3) . .
O8 O1 O10 59(3) 9 .
O10 O1 O10 115(4) 9 .
O10 O1 O10 115(4) 5 .
O8 O1 Zn3 82(10) 5 .
O8 O1 Zn3 82(10) . .
O8 O1 Zn3 82(10) 9 .
O10 O1 Zn3 77(5) 9 .
O10 O1 Zn3 77(5) 5 .
O10 O1 Zn3 77(5) . .
O8 O10 O8 68(10) 9 .
O8 O10 O1 34(5) 9 .
O8 O10 O1 34(5) . .
O8 O10 Zn3 65(5) 9 .
O8 O10 Zn3 65(5) . .
O1 O10 Zn3 61(5) . .
O3 Zn2 O4 98.8(5) . .
O3 Zn2 O4 98.8(5) . 27_565
O4 Zn2 O4 88.67(16) . 27_565
O3 Zn2 O4 98.8(5) . 26_556
O4 Zn2 O4 88.67(16) . 26_556
O4 Zn2 O4 162.5(11) 27_565 26_556
O3 Zn2 O4 98.8(5) . 4_566
O4 Zn2 O4 162.5(11) . 4_566
O4 Zn2 O4 88.67(16) 27_565 4_566
O4 Zn2 O4 88.67(16) 26_556 4_566
O3 Zn2 Zn2 180.000(1) . 25_566
O4 Zn2 Zn2 81.2(5) . 25_566
O4 Zn2 Zn2 81.2(5) 27_565 25_566
O4 Zn2 Zn2 81.2(5) 26_556 25_566
O4 Zn2 Zn2 81.2(5) 4_566 25_566
C5 O4 Zn2 111(2) . .
C6 O5 Zn1 147(2) . .
O7 O6 O7 120.00(16) 5 .
O7 O6 O7 120.00(17) 5 9
O7 O6 O7 120.00(17) . 9
O7 O6 Zn1 90(10) 5 .
O7 O6 Zn1 90(10) . .
O7 O6 Zn1 90(10) 9 .
C2 C1 C2 119.9(11) 28 .
C2 C1 C5 120.1(5) 28 .
C2 C1 C5 120.1(5) . .
C1 C2 C3 122.1(12) . .
C1 C2 H2 119.0 . .
C3 C2 H2 119.0 . .
C2 C3 C4 117.5(12) . .
C2 C3 C6 120.7(18) . .
C4 C3 C6 121.7(14) . .
C3 C4 C3 120.9(11) . 28
C3 C4 H4 119.5 . .
C3 C4 H4 119.5 28 .
O4 C5 O4 156(4) . 28
O4 C5 C1 102(2) . .
O4 C5 C1 102(2) 28 .
O2 C6 O5 122(3) . .
O2 C6 C3 126(2) . .
O5 C6 C3 112(2) . .
O6 O7 O7 30.00(10) . 5
O6 O7 O7 30.00(10) . 9
O7 O7 O7 60.000(7) 5 9
O6 O7 Zn1 64(10) . .
O7 O7 Zn1 67.1(16) 5 .
O7 O7 Zn1 67.1(16) 9 .
O1 O8 O10 87(5) . 5
O1 O8 O10 87(5) . .
O10 O8 O10 159(10) 5 .
O1 O8 O8 31(4) . 9
O10 O8 O8 115(5) 5 9
O10 O8 O8 56(5) . 9
O1 O8 O8 31(4) . 5
O10 O8 O8 56(5) 5 5
O10 O8 O8 115(5) . 5
O8 O8 O8 60.000(10) 9 5
O1 O8 Zn3 74(10) . .
O10 O8 Zn3 79(5) 5 .
O10 O8 Zn3 79(5) . .
O8 O8 Zn3 69(2) 9 .
O8 O8 Zn3 69(2) 5 .

loop_
_geom_bond_atom_site_label_1
_geom_bond_atom_site_label_2
_geom_bond_distance
_geom_bond_site_symmetry_2
Zn1 O5 1.96(3) .
Zn1 O5 1.96(3) 5
Zn1 O5 1.96(3) 9
Zn1 O6 2.07(15) .
Zn1 O7 2.31(7) 5
Zn1 O7 2.31(7) 9
Zn1 O7 2.31(7) .
Zn1 O11 2.40(5) 5
Zn1 O11 2.40(5) 9
Zn1 O11 2.40(5) .
Zn3 O2 1.79(2) 5
Zn3 O2 1.79(2) 9
Zn3 O2 1.79(2) .
Zn3 O1 2.11(14) .
Zn3 O8 2.17(10) .
Zn3 O8 2.17(10) 5
Zn3 O8 2.17(10) 9
Zn3 O10 2.35(5) .
Zn3 O10 2.35(5) 5
Zn3 O10 2.35(5) 9
O2 C6 1.20(2) .
O1 O8 0.91(10) 5
O1 O8 0.91(10) .
O1 O8 0.91(10) 9
O1 O10 1.61(6) 9
O1 O10 1.61(6) 5
O1 O10 1.61(6) .
O10 O8 1.38(5) 9
O10 O8 1.38(5) .
O3 Zn2 1.940(19) .
Zn2 O4 2.046(17) .
Zn2 O4 2.046(17) 27_565
Zn2 O4 2.046(17) 26_556
Zn2 O4 2.046(17) 4_566
Zn2 Zn2 2.962(14) 25_566
O4 C5 1.197(17) .
O5 C6 1.21(2) .
O6 O7 1.04(8) 5
O6 O7 1.04(8) .
O6 O7 1.04(8) 9
C1 C2 1.365(15) 28
C1 C2 1.365(15) .
C1 C5 1.65(3) .
C2 C3 1.395(16) .
C2 H2 0.9500 .
C3 C4 1.414(16) .
C3 C6 1.501(19) .
C4 C3 1.414(16) 28
C4 H4 0.9500 .
C5 O4 1.197(17) 28
O7 O7 1.80(13) 5
O7 O7 1.80(13) 9
O8 O10 1.38(5) 5
O8 O8 1.55(18) 9
O8 O8 1.55(18) 5
